data_4132609
loop_
_publ_author_name
'Kerkovius, Jeff K.'
'Kerr, Michael A.'

_publ_section_title
;
 Total Synthesis of Isodihydrokoumine, (19 Z)-Taberpsychine, and (4
 R)-Isodihydroukoumine N<sub>4</sub>-Oxide.
;
_journal_issue 27
_journal_name_full 'Journal of the American Chemical Society'
_journal_page_first 8415
_journal_page_last 8419
_journal_paper_doi 10.1021/jacs.8b05095
_journal_volume 140
_journal_year 2018
_chemical_formula_sum 'C20 H27 N O6'
_chemical_formula_weight 377.42
_space_group_crystal_system monoclinic
_space_group_IT_number 14
_space_group_name_Hall '-P 2ybc'
_space_group_name_H-M_alt 'P 1 21/c 1'
_atom_sites_solution_hydrogens mixed
_atom_sites_solution_primary dual
_atom_sites_solution_secondary difmap
_audit_creation_method SHELXL-2016/6
_cell_angle_alpha 90
_cell_angle_beta 98.090(6)
_cell_angle_gamma 90
_cell_formula_units_Z 4
_cell_length_a 9.816(3)
_cell_length_b 18.649(4)
_cell_length_c 11.003(2)
_cell_measurement_reflns_used 9906
_cell_measurement_temperature 110
_cell_measurement_theta_max 64.53
_cell_measurement_theta_min 4.55
_cell_volume 1994.1(8)
_computing_cell_refinement SAINT
_computing_data_collection Apex2
_computing_data_reduction SAINT
_computing_molecular_graphics NRCVAX
_computing_publication_material cif2tables.py
_computing_structure_refinement SHELXL
_computing_structure_solution SHELXT
_diffrn_ambient_temperature 110
_diffrn_detector 'CCD plate'
_diffrn_detector_type 'Bruker Apex2'
_diffrn_measured_fraction_theta_full 0.975
_diffrn_measured_fraction_theta_max 0.975
_diffrn_measurement_device '\k-geometry diffractometer'
_diffrn_measurement_device_type 'Bruker-Nonius KappaCCD Apex2'
_diffrn_measurement_method 'phi and omega scans'
_diffrn_radiation_type CuK\a
_diffrn_radiation_wavelength 1.54178
_diffrn_reflns_av_R_equivalents 0.0453
_diffrn_reflns_av_unetI/netI 0.0180
_diffrn_reflns_Laue_measured_fraction_full 0.975
_diffrn_reflns_Laue_measured_fraction_max 0.975
_diffrn_reflns_limit_h_max 11
_diffrn_reflns_limit_h_min -11
_diffrn_reflns_limit_k_max 22
_diffrn_reflns_limit_k_min -22
_diffrn_reflns_limit_l_max 9
_diffrn_reflns_limit_l_min -12
_diffrn_reflns_number 60842
_diffrn_reflns_point_group_measured_fraction_full 0.975
_diffrn_reflns_point_group_measured_fraction_max 0.975
_diffrn_reflns_theta_full 66.267
_diffrn_reflns_theta_max 66.267
_diffrn_reflns_theta_min 4.550
_diffrn_source 'sealed tube'
_exptl_absorpt_coefficient_mu 0.765
_exptl_absorpt_correction_T_max 0.7528
_exptl_absorpt_correction_T_min 0.6921
_exptl_absorpt_correction_type multi-scan
_exptl_absorpt_process_details SADABS
_exptl_crystal_colour colourless
_exptl_crystal_density_diffrn 1.257
_exptl_crystal_description prism
_exptl_crystal_F_000 808
_exptl_crystal_size_max 0.472
_exptl_crystal_size_mid 0.189
_exptl_crystal_size_min 0.164
_refine_diff_density_max 1.103
_refine_diff_density_min -0.374
_refine_diff_density_rms 0.088
_refine_ls_extinction_coef 0.0019(7)
_refine_ls_extinction_expression Fc^*^=kFc[1+0.001xFc^2^\l^3^/sin(2\q)]^-1/4^
_refine_ls_extinction_method 'SHELXL-2016/6 (Sheldrick 2016)'
_refine_ls_goodness_of_fit_ref 1.070
_refine_ls_hydrogen_treatment mixed
_refine_ls_matrix_type full
_refine_ls_number_parameters 304
_refine_ls_number_reflns 3407
_refine_ls_number_restraints 90
_refine_ls_restrained_S_all 1.082
_refine_ls_R_factor_all 0.0927
_refine_ls_R_factor_gt 0.0812
_refine_ls_shift/su_max 0.000
_refine_ls_shift/su_mean 0.000
_refine_ls_structure_factor_coef Fsqd
_refine_ls_weighting_details 'w=1/[\s^2^(Fo^2^)+(0.1573P)^2^+2.3562P] where P=(Fo^2^+2Fc^2^)/3'
_refine_ls_weighting_scheme calc
_refine_ls_wR_factor_gt 0.2478
_refine_ls_wR_factor_ref 0.2613
_reflns_Friedel_coverage 0.000
_reflns_number_gt 2812
_reflns_number_total 3407
_reflns_threshold_expression 'I > 2\s(I)'
_cod_data_source_file ja8b05095_si_002.cif
_cod_data_source_block n17122
_cod_original_cell_volume 1994.2(8)
_cod_original_sg_symbol_H-M 'P 21/c'
_cod_database_code 4132609
_shelx_shelxl_version_number 2016/6
_shelx_space_group_comment
;
The symmetry employed for this shelxl refinement is uniquely defined
by the following loop, which should always be used as a source of
symmetry information in preference to the above space-group names.
They are only intended as comments.
;
_shelx_estimated_absorpt_t_min 0.714
_shelx_estimated_absorpt_t_max 0.885

loop_
_space_group_symop_operation_xyz
'x, y, z'
'-x, y+1/2, -z+1/2'
'-x, -y, -z'
'x, -y-1/2, z-1/2'

loop_
_atom_site_label
_atom_site_type_symbol
_atom_site_fract_x
_atom_site_fract_y
_atom_site_fract_z
_atom_site_U_iso_or_equiv
_atom_site_adp_type
_atom_site_occupancy
_atom_site_site_symmetry_order
_atom_site_calc_flag
_atom_site_refinement_flags_posn
_atom_site_refinement_flags_adp
_atom_site_refinement_flags_occupancy
_atom_site_disorder_assembly
_atom_site_disorder_group
N1 N 0.6193(3) 0.20227(15) 0.6970(2) 0.0371(7) Uani 1 1 d . . . . .
H1A H 0.542(4) 0.228(2) 0.739(4) 0.061(12) Uiso 1 1 d . . . . .
O1 O 0.7214(2) 0.18688(13) 0.8004(2) 0.0443(6) Uani 1 1 d . . . . .
C1 C 0.6925(3) 0.24498(18) 0.6112(3) 0.0400(8) Uani 1 1 d . . . . .
H1 H 0.640207 0.243744 0.526407 0.048 Uiso 1 1 calc R U . A 1
C2 C 0.8218(3) 0.19926(17) 0.6180(3) 0.0406(8) Uani 1 1 d . . . . .
H2 H 0.897394 0.225959 0.585610 0.049 Uiso 1 1 calc R U . . .
C3 C 0.7891(3) 0.12827(18) 0.5473(3) 0.0413(8) Uani 1 1 d . . . . .
H3 H 0.747344 0.140809 0.461798 0.050 Uiso 1 1 calc R U . . .
C4 C 0.6804(3) 0.08728(19) 0.6070(3) 0.0429(8) Uani 1 1 d . . . . .
C5 C 0.5657(3) 0.13289(18) 0.6400(3) 0.0438(8) Uani 1 1 d . . . . .
H5A H 0.515943 0.106577 0.698399 0.053 Uiso 1 1 calc R U . . .
H5B H 0.499835 0.143004 0.565285 0.053 Uiso 1 1 calc R U . . .
C6 C 0.8553(3) 0.1875(2) 0.7548(4) 0.0460(9) Uani 1 1 d . . . . .
H6A H 0.903882 0.141397 0.772621 0.055 Uiso 1 1 calc R U . . .
H6B H 0.914042 0.226786 0.793555 0.055 Uiso 1 1 calc R U . . .
C7 C 0.7126(4) 0.3220(2) 0.6556(4) 0.0541(10) Uani 0.603(5) 1 d . . P B 1
H7A H 0.620767 0.344238 0.653572 0.065 Uiso 0.603(5) 1 calc R U P B 1
H7B H 0.756175 0.321022 0.742414 0.065 Uiso 0.603(5) 1 calc R U P B 1
C8 C 0.7954(6) 0.3682(3) 0.5872(5) 0.0377(13) Uani 0.603(5) 1 d . . P B 1
H8A H 0.766686 0.357639 0.499092 0.045 Uiso 0.603(5) 1 calc R U P B 1
H8B H 0.891761 0.351518 0.606922 0.045 Uiso 0.603(5) 1 calc R U P B 1
C9 C 0.7986(7) 0.4470(3) 0.5993(5) 0.0559(17) Uani 0.603(5) 1 d D . P B 1
C10 C 0.8312(7) 0.4913(3) 0.5066(7) 0.072(2) Uani 0.603(5) 1 d D . P B 1
H10 H 0.851951 0.469891 0.432955 0.086 Uiso 0.603(5) 1 calc R U P B 1
C11 C 0.8349(9) 0.5651(3) 0.5164(8) 0.087(3) Uani 0.603(5) 1 d D . P B 1
H11 H 0.857629 0.593256 0.450085 0.104 Uiso 0.603(5) 1 calc R U P B 1
C12 C 0.8059(8) 0.5984(4) 0.6220(7) 0.085(2) Uani 0.603(5) 1 d D . P B 1
H12 H 0.811524 0.648870 0.632912 0.102 Uiso 0.603(5) 1 calc R U P B 1
C13 C 0.7684(5) 0.5534(2) 0.7098(5) 0.0833(15) Uani 0.603(5) 1 d D . P B 1
H13 H 0.743046 0.574687 0.781786 0.100 Uiso 0.603(5) 1 calc R U P B 1
C14 C 0.7646(6) 0.4794(2) 0.7017(4) 0.0836(16) Uani 0.603(5) 1 d D . P B 1
H14 H 0.738541 0.451505 0.766895 0.100 Uiso 0.603(5) 1 calc R U P B 1
C7' C 0.7126(4) 0.3220(2) 0.6556(4) 0.0541(10) Uani 0.397(5) 1 d . . P B -2
H7'1 H 0.718903 0.323478 0.746179 0.065 Uiso 0.397(5) 1 calc R U P B -2
H7'2 H 0.799601 0.341140 0.632762 0.065 Uiso 0.397(5) 1 calc R U P B -2
C8' C 0.6003(12) 0.3650(5) 0.6020(12) 0.066(3) Uani 0.397(5) 1 d . . P B -2
H8'1 H 0.522760 0.363346 0.650488 0.079 Uiso 0.397(5) 1 calc R U P B -2
H8'2 H 0.567484 0.350315 0.516381 0.079 Uiso 0.397(5) 1 calc R U P B -2
C9' C 0.6746(15) 0.4465(5) 0.6080(10) 0.128(8) Uani 0.397(5) 1 d D . P B -2
C10' C 0.5783(12) 0.4842(5) 0.5280(9) 0.100(5) Uani 0.397(5) 1 d D . P B -2
H10' H 0.514341 0.459828 0.469454 0.120 Uiso 0.397(5) 1 calc R U P B -2
C11' C 0.5780(9) 0.5584(5) 0.5359(9) 0.079(3) Uani 0.397(5) 1 d D . P B -2
H11' H 0.511132 0.586638 0.486596 0.095 Uiso 0.397(5) 1 calc R U P B -2
C12' C 0.6801(9) 0.5893(5) 0.6192(8) 0.069(3) Uani 0.397(5) 1 d D . P B -2
H12' H 0.691157 0.639738 0.614192 0.083 Uiso 0.397(5) 1 calc R U P B -2
C13' C 0.7684(5) 0.5534(2) 0.7098(5) 0.0833(15) Uani 0.397(5) 1 d D . P B -2
H13' H 0.826804 0.578071 0.772333 0.100 Uiso 0.397(5) 1 calc R U P B -2
C14' C 0.7646(6) 0.4794(2) 0.7017(4) 0.0836(16) Uani 0.397(5) 1 d D . P B -2
H14' H 0.822532 0.451085 0.759263 0.100 Uiso 0.397(5) 1 calc R U P B -2
C15 C 0.9176(3) 0.08342(19) 0.5387(3) 0.0453(9) Uani 1 1 d . . . . .
H15A H 0.952260 0.064452 0.621274 0.054 Uiso 1 1 calc R U . . .
H15B H 0.891271 0.041894 0.484347 0.054 Uiso 1 1 calc R U . . .
C16 C 1.0335(3) 0.1235(2) 0.4904(3) 0.0444(8) Uani 1 1 d . . . . .
H16A H 1.063350 0.164403 0.545184 0.053 Uiso 1 1 calc R U . . .
H16B H 1.113211 0.091164 0.488896 0.053 Uiso 1 1 calc R U . . .
O2 O 0.9873(3) 0.14877(16) 0.3710(2) 0.0543(7) Uani 1 1 d . . . . .
H2A H 1.062(5) 0.171(3) 0.355(4) 0.073(14) Uiso 1 1 d . . . . .
C17 C 0.6833(4) 0.0172(2) 0.6287(4) 0.0533(10) Uani 1 1 d . . . . .
H17 H 0.759794 -0.007692 0.604920 0.064 Uiso 1 1 calc R U . . .
C18 C 0.5832(5) -0.0279(2) 0.6852(5) 0.0681(12) Uani 1 1 d . . . . .
H18A H 0.505895 0.001856 0.702345 0.102 Uiso 1 1 calc R U . . .
H18B H 0.629031 -0.048836 0.761892 0.102 Uiso 1 1 calc R U . . .
H18C H 0.548980 -0.066420 0.628288 0.102 Uiso 1 1 calc R U . . .
O3 O 0.1414(2) 0.28361(14) 0.6577(2) 0.0464(7) Uani 1 1 d . . . . .
O4 O 0.3454(2) 0.24713(15) 0.6131(2) 0.0455(7) Uani 1 1 d . . . . .
H4 H 0.303(5) 0.235(3) 0.530(5) 0.086(16) Uiso 1 1 d . . . . .
O5 O 0.2507(2) 0.28612(14) 0.89742(19) 0.0425(6) Uani 1 1 d . . . . .
O6 O 0.4573(2) 0.26524(12) 0.8427(2) 0.0386(6) Uani 1 1 d . . . . .
C19 C 0.2603(3) 0.26954(17) 0.6863(3) 0.0327(7) Uani 1 1 d . . . . .
C20 C 0.3314(3) 0.27443(16) 0.8211(3) 0.0317(7) Uani 1 1 d . . . . .

loop_
_atom_site_aniso_label
_atom_site_aniso_U_11
_atom_site_aniso_U_22
_atom_site_aniso_U_33
_atom_site_aniso_U_23
_atom_site_aniso_U_13
_atom_site_aniso_U_12
N1 0.0315(13) 0.0453(15) 0.0339(15) -0.0005(11) 0.0022(11) 0.0033(11)
O1 0.0389(13) 0.0547(14) 0.0384(13) 0.0031(10) 0.0026(10) 0.0081(10)
C1 0.0334(17) 0.0443(18) 0.0426(19) 0.0049(14) 0.0060(14) 0.0027(13)
C2 0.0318(16) 0.0410(17) 0.050(2) 0.0056(14) 0.0100(14) 0.0026(13)
C3 0.0386(18) 0.0458(18) 0.0414(19) 0.0038(14) 0.0119(14) 0.0023(14)
C4 0.0424(18) 0.0459(19) 0.0428(19) -0.0052(15) 0.0149(15) -0.0024(14)
C5 0.0390(17) 0.0455(19) 0.049(2) -0.0061(15) 0.0134(15) -0.0055(14)
C6 0.0319(17) 0.0479(19) 0.057(2) -0.0007(16) 0.0012(15) 0.0076(14)
C7 0.045(2) 0.0434(19) 0.070(3) 0.0041(18) -0.0030(18) 0.0027(15)
C8 0.052(3) 0.033(3) 0.029(3) -0.001(2) 0.009(2) 0.001(2)
C9 0.059(4) 0.051(4) 0.057(4) -0.004(3) 0.005(3) 0.008(3)
C10 0.068(5) 0.053(4) 0.098(6) 0.009(4) 0.023(4) 0.003(3)
C11 0.082(6) 0.052(4) 0.131(7) 0.015(4) 0.029(5) 0.007(4)
C12 0.056(4) 0.056(4) 0.138(7) -0.018(4) -0.001(4) 0.010(3)
C13 0.055(3) 0.075(3) 0.118(4) -0.033(3) 0.006(3) 0.008(2)
C14 0.098(4) 0.073(3) 0.073(3) -0.013(2) -0.010(3) 0.037(3)
C7' 0.045(2) 0.0434(19) 0.070(3) 0.0041(18) -0.0030(18) 0.0027(15)
C8' 0.062(7) 0.056(6) 0.079(8) -0.002(5) 0.009(6) 0.008(5)
C9' 0.29(2) 0.029(5) 0.051(7) -0.008(5) -0.037(10) 0.016(8)
C10' 0.139(11) 0.116(8) 0.032(6) 0.023(5) -0.033(6) -0.076(7)
C11' 0.047(5) 0.111(7) 0.082(7) 0.062(6) 0.019(4) 0.024(5)
C12' 0.082(7) 0.033(4) 0.105(8) 0.003(4) 0.051(5) 0.003(4)
C13' 0.055(3) 0.075(3) 0.118(4) -0.033(3) 0.006(3) 0.008(2)
C14' 0.098(4) 0.073(3) 0.073(3) -0.013(2) -0.010(3) 0.037(3)
C15 0.0422(19) 0.0471(19) 0.049(2) 0.0061(15) 0.0160(16) 0.0053(14)
C16 0.0373(18) 0.0517(19) 0.046(2) 0.0039(15) 0.0115(15) 0.0064(14)
O2 0.0398(14) 0.0761(18) 0.0472(15) 0.0137(13) 0.0065(11) -0.0104(12)
C17 0.059(2) 0.048(2) 0.059(2) -0.0071(17) 0.0268(19) -0.0036(16)
C18 0.078(3) 0.053(2) 0.080(3) -0.010(2) 0.032(3) -0.016(2)
O3 0.0343(13) 0.0710(16) 0.0341(13) -0.0050(11) 0.0056(10) 0.0079(11)
O4 0.0314(12) 0.0830(18) 0.0235(12) -0.0058(11) 0.0085(9) 0.0066(11)
O5 0.0373(12) 0.0676(15) 0.0249(12) 0.0004(10) 0.0118(9) 0.0076(10)
O6 0.0317(12) 0.0556(14) 0.0289(12) -0.0056(9) 0.0056(9) 0.0006(9)
C19 0.0306(16) 0.0433(17) 0.0257(16) 0.0001(12) 0.0088(12) -0.0012(12)
C20 0.0331(16) 0.0413(16) 0.0218(15) 0.0002(12) 0.0076(12) 0.0002(12)

loop_
_atom_type_symbol
_atom_type_description
_atom_type_scat_dispersion_real
_atom_type_scat_dispersion_imag
_atom_type_scat_source
C C 0.0181 0.0091 'International Tables Vol C Tables 4.2.6.8 and 6.1.1.4'
H H 0.0000 0.0000 'International Tables Vol C Tables 4.2.6.8 and 6.1.1.4'
N N 0.0311 0.0180 'International Tables Vol C Tables 4.2.6.8 and 6.1.1.4'
O O 0.0492 0.0322 'International Tables Vol C Tables 4.2.6.8 and 6.1.1.4'

loop_
_geom_angle_atom_site_label_1
_geom_angle_atom_site_label_2
_geom_angle_atom_site_label_3
_geom_angle
O1 N1 C1 105.3(2)
O1 N1 C5 108.9(2)
C1 N1 C5 111.6(3)
O1 N1 H1A 102(2)
C1 N1 H1A 118(2)
C5 N1 H1A 110(2)
N1 O1 C6 106.6(2)
N1 C1 C7' 110.7(3)
N1 C1 C7 110.7(3)
N1 C1 C2 98.2(3)
C7' C1 C2 116.3(3)
C7 C1 C2 116.3(3)
N1 C1 H1 110.4
C7 C1 H1 110.4
C2 C1 H1 110.4
C6 C2 C1 101.1(3)
C6 C2 C3 112.2(3)
C1 C2 C3 110.0(3)
C6 C2 H2 111.0
C1 C2 H2 111.0
C3 C2 H2 111.0
C15 C3 C4 112.6(3)
C15 C3 C2 112.7(3)
C4 C3 C2 108.6(3)
C15 C3 H3 107.6
C4 C3 H3 107.6
C2 C3 H3 107.6
C17 C4 C5 121.0(3)
C17 C4 C3 124.6(3)
C5 C4 C3 114.4(3)
C4 C5 N1 111.1(3)
C4 C5 H5A 109.4
N1 C5 H5A 109.4
C4 C5 H5B 109.4
N1 C5 H5B 109.4
H5A C5 H5B 108.0
O1 C6 C2 105.1(3)
O1 C6 H6A 110.7
C2 C6 H6A 110.7
O1 C6 H6B 110.7
C2 C6 H6B 110.7
H6A C6 H6B 108.8
C8 C7 C1 116.5(4)
C8 C7 H7A 108.2
C1 C7 H7A 108.2
C8 C7 H7B 108.2
C1 C7 H7B 108.2
H7A C7 H7B 107.3
C7 C8 C9 123.1(4)
C7 C8 H8A 106.6
C9 C8 H8A 106.6
C7 C8 H8B 106.6
C9 C8 H8B 106.6
H8A C8 H8B 106.5
C14 C9 C10 117.1(6)
C14 C9 C8 120.8(5)
C10 C9 C8 122.1(5)
C11 C10 C9 122.9(7)
C11 C10 H10 118.6
C9 C10 H10 118.6
C10 C11 C12 120.4(7)
C10 C11 H11 119.8
C12 C11 H11 119.8
C13 C12 C11 115.3(7)
C13 C12 H12 122.4
C11 C12 H12 122.4
C12 C13 C14 125.0(6)
C12 C13 H13 117.5
C14 C13 H13 117.5
C9 C14 C13 119.2(5)
C9 C14 H14 120.4
C13 C14 H14 120.4
C8' C7' C1 109.9(5)
C8' C7' H7'1 109.7
C1 C7' H7'1 109.7
C8' C7' H7'2 109.7
C1 C7' H7'2 109.7
H7'1 C7' H7'2 108.2
C7' C8' C9' 100.8(8)
C7' C8' H8'1 111.6
C9' C8' H8'1 111.6
C7' C8' H8'2 111.6
C9' C8' H8'2 111.6
H8'1 C8' H8'2 109.4
C10' C9' C14' 123.2(8)
C10' C9' C8' 100.3(7)
C14' C9' C8' 130.5(8)
C11' C10' C9' 118.2(9)
C11' C10' H10' 120.9
C9' C10' H10' 120.9
C12' C11' C10' 116.7(8)
C12' C11' H11' 121.7
C10' C11' H11' 121.7
C11' C12' C13' 126.3(8)
C11' C12' H12' 116.8
C13' C12' H12' 116.8
C14' C13' C12' 115.0(5)
C14' C13' H13' 122.5
C12' C13' H13' 122.5
C13' C14' C9' 119.5(5)
C13' C14' H14' 120.2
C9' C14' H14' 120.2
C16 C15 C3 114.7(3)
C16 C15 H15A 108.6
C3 C15 H15A 108.6
C16 C15 H15B 108.6
C3 C15 H15B 108.6
H15A C15 H15B 107.6
O2 C16 C15 109.4(3)
O2 C16 H16A 109.8
C15 C16 H16A 109.8
O2 C16 H16B 109.8
C15 C16 H16B 109.8
H16A C16 H16B 108.2
C16 O2 H2A 100(3)
C4 C17 C18 129.0(4)
C4 C17 H17 115.5
C18 C17 H17 115.5
C17 C18 H18A 109.5
C17 C18 H18B 109.5
H18A C18 H18B 109.5
C17 C18 H18C 109.5
H18A C18 H18C 109.5
H18B C18 H18C 109.5
C19 O4 H4 115(3)
O3 C19 O4 126.4(3)
O3 C19 C20 122.1(3)
O4 C19 C20 111.5(2)
O6 C20 O5 127.2(3)
O6 C20 C19 118.6(2)
O5 C20 C19 114.2(3)

loop_
_geom_bond_atom_site_label_1
_geom_bond_atom_site_label_2
_geom_bond_distance
N1 O1 1.435(3)
N1 C1 1.494(4)
N1 C5 1.501(4)
N1 H1A 1.05(4)
O1 C6 1.472(4)
C1 C7' 1.521(5)
C1 C7 1.521(5)
C1 C2 1.522(4)
C1 H1 1.0000
C2 C6 1.511(5)
C2 C3 1.546(5)
C2 H2 1.0000
C3 C15 1.527(5)
C3 C4 1.534(4)
C3 H3 1.0000
C4 C17 1.328(5)
C4 C5 1.496(5)
C5 H5A 0.9900
C5 H5B 0.9900
C6 H6A 0.9900
C6 H6B 0.9900
C7 C8 1.463(7)
C7 H7A 0.9900
C7 H7B 0.9900
C8 C9 1.477(8)
C8 H8A 0.9900
C8 H8B 0.9900
C9 C14 1.360(4)
C9 C10 1.384(5)
C10 C11 1.382(5)
C10 H10 0.9500
C11 C12 1.382(5)
C11 H11 0.9500
C12 C13 1.367(5)
C12 H12 0.9500
C13 C14 1.384(3)
C13 H13 0.9500
C14 H14 0.9500
C7' C8' 1.423(11)
C7' H7'1 0.9900
C7' H7'2 0.9900
C8' C9' 1.684(15)
C8' H8'1 0.9900
C8' H8'2 0.9900
C9' C10' 1.389(5)
C9' C14' 1.401(5)
C10' C11' 1.386(5)
C10' H10' 0.9500
C11' C12' 1.385(5)
C11' H11' 0.9500
C12' C13' 1.395(5)
C12' H12' 0.9500
C13' C14' 1.384(3)
C13' H13' 0.9500
C14' H14' 0.9500
C15 C16 1.519(5)
C15 H15A 0.9900
C15 H15B 0.9900
C16 O2 1.410(4)
C16 H16A 0.9900
C16 H16B 0.9900
O2 H2A 0.88(5)
C17 C18 1.495(5)
C17 H17 0.9500
C18 H18A 0.9800
C18 H18B 0.9800
C18 H18C 0.9800
O3 C19 1.194(4)
O4 C19 1.309(4)
O4 H4 0.98(6)
O5 C20 1.252(4)
O6 C20 1.237(4)
C19 C20 1.551(4)

loop_
_geom_hbond_atom_site_label_D
_geom_hbond_atom_site_label_H
_geom_hbond_atom_site_label_A
_geom_hbond_distance_DH
_geom_hbond_distance_HA
_geom_hbond_distance_DA
_geom_hbond_angle_DHA
_geom_hbond_site_symmetry_A
N1 H1A O4 1.05(4) 2.24(4) 2.843(3) 114(3) .
N1 H1A O6 1.05(4) 1.66(4) 2.683(3) 162(4) .
C1 H1 O6 1.00 2.51 3.490(4) 165.2 4_565
C2 H2 O3 1.00 2.64 3.481(4) 141.4 1_655
C6 H6B O2 0.99 2.54 3.488(5) 160.0 4_566
C7 H7B O2 0.99 2.56 3.374(5) 139.2 4_566
C16 H16A O3 0.99 2.61 3.588(5) 171.0 1_655
O2 H2A O3 0.88(5) 2.55(5) 3.222(3) 134(4) 4_665
O2 H2A O5 0.88(5) 2.02(5) 2.834(3) 154(4) 4_665
O4 H4 O5 0.98(6) 1.52(6) 2.502(3) 174(5) 4_565
O4 H4 O6 0.98(6) 2.72(5) 3.321(3) 120(3) 4_565

loop_
_geom_torsion_atom_site_label_1
_geom_torsion_atom_site_label_2
_geom_torsion_atom_site_label_3
_geom_torsion_atom_site_label_4
_geom_torsion
C1 N1 O1 C6 -26.5(3)
C5 N1 O1 C6 93.2(3)
O1 N1 C1 C7' -77.0(3)
C5 N1 C1 C7' 165.1(3)
O1 N1 C1 C7 -77.0(3)
C5 N1 C1 C7 165.1(3)
O1 N1 C1 C2 45.2(3)
C5 N1 C1 C2 -72.7(3)
N1 C1 C2 C6 -45.8(3)
C7' C1 C2 C6 72.2(4)
C7 C1 C2 C6 72.2(4)
N1 C1 C2 C3 73.0(3)
C7' C1 C2 C3 -169.0(3)
C7 C1 C2 C3 -169.0(3)
C6 C2 C3 C15 -74.5(4)
C1 C2 C3 C15 173.8(3)
C6 C2 C3 C4 51.0(4)
C1 C2 C3 C4 -60.8(4)
C15 C3 C4 C17 -11.8(5)
C2 C3 C4 C17 -137.3(4)
C15 C3 C4 C5 168.5(3)
C2 C3 C4 C5 43.0(4)
C17 C4 C5 N1 137.6(4)
C3 C4 C5 N1 -42.7(4)
O1 N1 C5 C4 -55.3(3)
C1 N1 C5 C4 60.5(4)
N1 O1 C6 C2 -3.7(3)
C1 C2 C6 O1 31.5(3)
C3 C2 C6 O1 -85.7(3)
N1 C1 C7 C8 173.9(3)
C2 C1 C7 C8 63.1(5)
C1 C7 C8 C9 165.5(5)
C7 C8 C9 C14 22.8(9)
C7 C8 C9 C10 -154.9(6)
C14 C9 C10 C11 2.3(10)
C8 C9 C10 C11 -179.9(7)
C9 C10 C11 C12 0.2(11)
C10 C11 C12 C13 -2.8(11)
C11 C12 C13 C14 3.2(10)
C10 C9 C14 C13 -2.0(9)
C8 C9 C14 C13 -179.9(6)
C12 C13 C14 C9 -0.8(9)
N1 C1 C7' C8' -91.9(6)
C2 C1 C7' C8' 157.3(6)
C1 C7' C8' C9' -155.1(7)
C7' C8' C9' C10' 165.0(9)
C7' C8' C9' C14' -42.5(18)
C14' C9' C10' C11' 4.7(15)
C8' C9' C10' C11' 159.9(11)
C9' C10' C11' C12' 3.6(12)
C10' C11' C12' C13' -11.5(15)
C11' C12' C13' C14' 10.0(13)
C12' C13' C14' C9' -0.9(12)
C10' C9' C14' C13' -6.2(16)
C8' C9' C14' C13' -153.3(11)
C4 C3 C15 C16 -174.9(3)
C2 C3 C15 C16 -51.7(4)
C3 C15 C16 O2 -60.4(4)
C5 C4 C17 C18 0.0(7)
C3 C4 C17 C18 -179.6(4)
O3 C19 C20 O6 -173.7(3)
O4 C19 C20 O6 7.7(4)
O3 C19 C20 O5 7.8(5)
O4 C19 C20 O5 -170.8(3)
